data_7057289
loop_
_publ_author_name
'Shahsavari, Hamid R.'
'Babadi Aghakhanpour, Reza'
'Hossein-Abadi, Mojdeh'
'Kia, Reza'
'Halvagar, Mohammad Reza'
'Raithby, Paul R.'

_publ_section_title
;
 Reactivity of a new aryl cycloplatinated(ii) complex containing rollover
 2,2&#x2032;-bipyridine N-oxide toward a series of diphosphine ligands
;
_journal_issue 11
_journal_name_full 'New Journal of Chemistry'
_journal_page_first 9159
_journal_paper_doi 10.1039/C8NJ00713F
_journal_volume 42
_journal_year 2018
_chemical_formula_moiety 'C42 H36 N2 O P2 Pt'
_chemical_formula_sum 'C42 H36 N2 O P2 Pt'
_chemical_formula_weight 841.76
_space_group_crystal_system triclinic
_space_group_IT_number 2
_space_group_name_Hall '-P 1'
_space_group_name_H-M_alt 'P -1'
_symmetry_space_group_name_Hall '-P 1'
_symmetry_space_group_name_H-M 'P -1'
_atom_sites_solution_hydrogens geom
_audit_creation_method SHELXL-2014/7
_audit_update_record
;
2018-04-10 deposited with the CCDC.
2018-04-13 downloaded from the CCDC.
;
_cell_angle_alpha 90.271(3)
_cell_angle_beta 92.925(3)
_cell_angle_gamma 92.873(3)
_cell_formula_units_Z 2
_cell_length_a 9.0415(3)
_cell_length_b 9.8123(3)
_cell_length_c 19.3945(6)
_cell_measurement_reflns_used 9417
_cell_measurement_temperature 150(2)
_cell_measurement_theta_max 72.2320
_cell_measurement_theta_min 5.0640
_cell_volume 1716.19(9)
_computing_cell_refinement 'CrysAlisPro 1.171.38.43 (Rigaku OD, 2015)'
_computing_data_collection 'CrysAlisPro 1.171.38.43 (Rigaku OD, 2015)'
_computing_data_reduction 'CrysAlisPro 1.171.38.43 (Rigaku OD, 2015)'
_computing_molecular_graphics xp
_computing_publication_material shelxtl
_computing_structure_refinement 'SHELXL-2014/7 (Sheldrick, 2014)'
_computing_structure_solution xt
_diffrn_ambient_temperature 150(2)
_diffrn_detector_area_resol_mean 8.1150
_diffrn_measured_fraction_theta_full 1.000
_diffrn_measured_fraction_theta_max 0.982
_diffrn_measurement_device_type 'SuperNova, Dual, Cu at zero, EosS2'
_diffrn_measurement_method '\w scans'
_diffrn_radiation_type CuK\a
_diffrn_radiation_wavelength 1.54184
_diffrn_reflns_av_R_equivalents 0.0579
_diffrn_reflns_av_unetI/netI 0.0552
_diffrn_reflns_Laue_measured_fraction_full 1.000
_diffrn_reflns_Laue_measured_fraction_max 0.982
_diffrn_reflns_limit_h_max 11
_diffrn_reflns_limit_h_min -10
_diffrn_reflns_limit_k_max 8
_diffrn_reflns_limit_k_min -11
_diffrn_reflns_limit_l_max 23
_diffrn_reflns_limit_l_min -23
_diffrn_reflns_number 12582
_diffrn_reflns_point_group_measured_fraction_full 1.000
_diffrn_reflns_point_group_measured_fraction_max 0.982
_diffrn_reflns_theta_full 67.684
_diffrn_reflns_theta_max 72.391
_diffrn_reflns_theta_min 4.512
_diffrn_source 'micro-focus sealed X-ray tube'
_exptl_absorpt_coefficient_mu 8.811
_exptl_absorpt_correction_T_max 1.00000
_exptl_absorpt_correction_T_min 0.43838
_exptl_absorpt_correction_type multi-scan
_exptl_absorpt_process_details
;
CrysAlisPro 1.171.38.43 (Rigaku Oxford Diffraction, 2015)
Empirical absorption correction using spherical harmonics,
 implemented in SCALE3 ABSPACK scaling algorithm.
;
_exptl_crystal_colour yellow
_exptl_crystal_density_diffrn 1.629
_exptl_crystal_description block
_exptl_crystal_F_000 836
_exptl_crystal_size_max 0.120
_exptl_crystal_size_mid 0.090
_exptl_crystal_size_min 0.060
_refine_diff_density_max 2.310
_refine_diff_density_min -3.766
_refine_diff_density_rms 0.194
_refine_ls_extinction_method none
_refine_ls_goodness_of_fit_ref 1.114
_refine_ls_hydrogen_treatment constr
_refine_ls_matrix_type full
_refine_ls_number_parameters 434
_refine_ls_number_reflns 6653
_refine_ls_number_restraints 0
_refine_ls_restrained_S_all 1.114
_refine_ls_R_factor_all 0.0408
_refine_ls_R_factor_gt 0.0392
_refine_ls_shift/su_max 0.002
_refine_ls_shift/su_mean 0.000
_refine_ls_structure_factor_coef Fsqd
_refine_ls_weighting_details 'w=1/[\s^2^(Fo^2^)+(0.0655P)^2^] where P=(Fo^2^+2Fc^2^)/3'
_refine_ls_weighting_scheme calc
_refine_ls_wR_factor_gt 0.1032
_refine_ls_wR_factor_ref 0.1043
_reflns_Friedel_coverage 0.000
_reflns_number_gt 6418
_reflns_number_total 6653
_reflns_threshold_expression 'I > 2\s(I)'
_cod_data_source_file c8nj00713f2.cif
_cod_data_source_block 2a
_cod_depositor_comments 'Adding full bibliography for 7057288--7057291.cif.'
_cod_database_code 7057289
_shelx_shelxl_version_number 2014/7
_shelx_space_group_comment
;
The symmetry employed for this shelxl refinement is uniquely defined
by the following loop, which should always be used as a source of
symmetry information in preference to the above space-group names.
They are only intended as comments.
;
_shelx_estimated_absorpt_t_min 0.418
_shelx_estimated_absorpt_t_max 0.620

loop_
_space_group_symop_operation_xyz
'x, y, z'
'-x, -y, -z'

loop_
_atom_site_label
_atom_site_type_symbol
_atom_site_fract_x
_atom_site_fract_y
_atom_site_fract_z
_atom_site_U_iso_or_equiv
_atom_site_adp_type
_atom_site_occupancy
_atom_site_site_symmetry_order
_atom_site_calc_flag
_atom_site_refinement_flags_posn
_atom_site_refinement_flags_adp
C1 C 0.2704(5) 0.7824(5) 0.8482(2) 0.0241(9) Uani 1 1 d . .
C2 C 0.3184(5) 0.9180(4) 0.8445(2) 0.0235(8) Uani 1 1 d . .
H2 H 0.3979 0.9429 0.8179 0.028 Uiso 1 1 calc R U
C3 C 0.2483(5) 1.0175(4) 0.8802(2) 0.0252(9) Uani 1 1 d . .
H3 H 0.2779 1.1090 0.8757 0.030 Uiso 1 1 calc R U
C4 C 0.1354(5) 0.9803(4) 0.9223(2) 0.0262(9) Uani 1 1 d . .
H4 H 0.0926 1.0465 0.9481 0.031 Uiso 1 1 calc R U
C5 C 0.1471(5) 0.7496(4) 0.8879(2) 0.0216(8) Uani 1 1 d . .
C6 C 0.0866(5) 0.6074(4) 0.8863(2) 0.0203(8) Uani 1 1 d . .
C7 C -0.0412(5) 0.5563(5) 0.9166(2) 0.0258(9) Uani 1 1 d . .
H7 H -0.0961 0.6137 0.9424 0.031 Uiso 1 1 calc R U
C8 C -0.0864(5) 0.4199(5) 0.9083(2) 0.0283(9) Uani 1 1 d . .
H8 H -0.1713 0.3852 0.9285 0.034 Uiso 1 1 calc R U
C9 C -0.0045(5) 0.3364(5) 0.8697(3) 0.0288(10) Uani 1 1 d . .
H9 H -0.0323 0.2444 0.8638 0.035 Uiso 1 1 calc R U
C10 C 0.1194(5) 0.3921(4) 0.8402(2) 0.0261(9) Uani 1 1 d . .
H10 H 0.1732 0.3355 0.8134 0.031 Uiso 1 1 calc R U
C11 C 0.5379(5) 0.7335(4) 0.7821(2) 0.0183(8) Uani 1 1 d . .
C12 C 0.5418(5) 0.8038(4) 0.7188(2) 0.0245(9) Uani 1 1 d . .
H12 H 0.4644 0.7882 0.6859 0.029 Uiso 1 1 calc R U
C13 C 0.6577(5) 0.8956(4) 0.7043(3) 0.0286(9) Uani 1 1 d . .
H13 H 0.6551 0.9405 0.6622 0.034 Uiso 1 1 calc R U
C14 C 0.7778(5) 0.9225(5) 0.7511(3) 0.0313(10) Uani 1 1 d . .
C15 C 0.7763(5) 0.8543(5) 0.8139(3) 0.0310(10) Uani 1 1 d . .
H15 H 0.8542 0.8704 0.8466 0.037 Uiso 1 1 calc R U
C16 C 0.6596(5) 0.7622(5) 0.8287(2) 0.0261(9) Uani 1 1 d . .
H16 H 0.6626 0.7180 0.8711 0.031 Uiso 1 1 calc R U
C17 C 0.9059(6) 1.0183(5) 0.7350(3) 0.0431(13) Uani 1 1 d . .
H17A H 0.9359 1.0001 0.6892 0.065 Uiso 1 1 calc R U
H17B H 0.9874 1.0054 0.7677 0.065 Uiso 1 1 calc R U
H17C H 0.8765 1.1107 0.7379 0.065 Uiso 1 1 calc R U
C18 C 0.5232(5) 0.3187(4) 0.8528(2) 0.0212(8) Uani 1 1 d . .
C19 C 0.4746(5) 0.3616(4) 0.9164(2) 0.0251(9) Uani 1 1 d . .
H19 H 0.4205 0.4395 0.9186 0.030 Uiso 1 1 calc R U
C20 C 0.5062(6) 0.2893(5) 0.9763(2) 0.0320(10) Uani 1 1 d . .
H20 H 0.4742 0.3194 1.0183 0.038 Uiso 1 1 calc R U
C21 C 0.5855(6) 0.1720(5) 0.9734(2) 0.0314(10) Uani 1 1 d . .
H21 H 0.6049 0.1222 1.0132 0.038 Uiso 1 1 calc R U
C22 C 0.6356(5) 0.1295(4) 0.9110(3) 0.0290(9) Uani 1 1 d . .
H22 H 0.6894 0.0514 0.9090 0.035 Uiso 1 1 calc R U
C23 C 0.6059(5) 0.2029(4) 0.8515(2) 0.0239(8) Uani 1 1 d . .
H23 H 0.6419 0.1744 0.8100 0.029 Uiso 1 1 calc R U
C24 C 0.3654(5) 0.3139(4) 0.7153(2) 0.0228(8) Uani 1 1 d . .
C25 C 0.3810(6) 0.1743(5) 0.7062(2) 0.0293(10) Uani 1 1 d . .
H25 H 0.4508 0.1296 0.7334 0.035 Uiso 1 1 calc R U
C26 C 0.2924(6) 0.1018(5) 0.6565(3) 0.0365(11) Uani 1 1 d . .
H26 H 0.3029 0.0087 0.6508 0.044 Uiso 1 1 calc R U
C27 C 0.1889(6) 0.1673(6) 0.6155(3) 0.0389(12) Uani 1 1 d . .
H27 H 0.1301 0.1184 0.5822 0.047 Uiso 1 1 calc R U
C28 C 0.1729(6) 0.3046(6) 0.6239(3) 0.0378(11) Uani 1 1 d . .
H28 H 0.1034 0.3488 0.5963 0.045 Uiso 1 1 calc R U
C29 C 0.2608(5) 0.3783(5) 0.6740(2) 0.0297(9) Uani 1 1 d . .
H29 H 0.2490 0.4712 0.6797 0.036 Uiso 1 1 calc R U
C30 C 0.6562(5) 0.4416(5) 0.7367(2) 0.0244(9) Uani 1 1 d . .
H30A H 0.7000 0.3536 0.7347 0.029 Uiso 1 1 calc R U
H30B H 0.7227 0.5022 0.7649 0.029 Uiso 1 1 calc R U
C31 C 0.8251(5) 0.5840(5) 0.6366(2) 0.0254(9) Uani 1 1 d . .
C32 C 0.8724(7) 0.5984(7) 0.5700(3) 0.0545(19) Uani 1 1 d . .
H32 H 0.8116 0.5650 0.5330 0.065 Uiso 1 1 calc R U
C33 C 1.0083(8) 0.6614(8) 0.5579(3) 0.064(2) Uani 1 1 d . .
H33 H 1.0377 0.6695 0.5128 0.077 Uiso 1 1 calc R U
C34 C 1.1012(6) 0.7126(6) 0.6111(3) 0.0374(12) Uani 1 1 d . .
H34 H 1.1921 0.7560 0.6024 0.045 Uiso 1 1 calc R U
C35 C 1.0568(6) 0.6982(5) 0.6771(3) 0.0330(10) Uani 1 1 d . .
H35 H 1.1185 0.7315 0.7138 0.040 Uiso 1 1 calc R U
C36 C 0.9209(6) 0.6345(5) 0.6897(2) 0.0312(10) Uani 1 1 d . .
H36 H 0.8932 0.6254 0.7350 0.037 Uiso 1 1 calc R U
C37 C 0.6399(5) 0.3550(4) 0.5947(2) 0.0269(9) Uani 1 1 d . .
C38 C 0.5290(6) 0.3344(5) 0.5433(3) 0.0345(11) Uani 1 1 d . .
H38 H 0.4549 0.3964 0.5379 0.041 Uiso 1 1 calc R U
C39 C 0.5277(7) 0.2213(6) 0.4996(3) 0.0443(14) Uani 1 1 d . .
H39 H 0.4532 0.2080 0.4650 0.053 Uiso 1 1 calc R U
C40 C 0.6370(8) 0.1295(6) 0.5078(3) 0.0471(16) Uani 1 1 d . .
H40 H 0.6361 0.0536 0.4789 0.057 Uiso 1 1 calc R U
C41 C 0.7484(7) 0.1494(5) 0.5590(3) 0.0408(13) Uani 1 1 d . .
H41 H 0.8222 0.0870 0.5644 0.049 Uiso 1 1 calc R U
C42 C 0.7498(6) 0.2630(5) 0.6024(3) 0.0338(11) Uani 1 1 d . .
H42 H 0.8250 0.2768 0.6366 0.041 Uiso 1 1 calc R U
N1 N 0.1673(4) 0.5229(4) 0.84765(18) 0.0200(7) Uani 1 1 d . .
N2 N 0.0856(4) 0.8471(4) 0.9264(2) 0.0256(8) Uani 1 1 d . .
O1 O -0.0198(4) 0.8178(3) 0.96798(19) 0.0377(9) Uani 1 1 d . .
P1 P 0.47796(12) 0.42202(10) 0.77698(5) 0.0184(2) Uani 1 1 d . .
P2 P 0.63642(12) 0.51180(11) 0.64784(6) 0.0225(2) Uani 1 1 d . .
Pt1 Pt 0.36346(2) 0.61586(2) 0.80916(2) 0.01789(8) Uani 1 1 d . .

loop_
_atom_site_aniso_label
_atom_site_aniso_U_11
_atom_site_aniso_U_22
_atom_site_aniso_U_33
_atom_site_aniso_U_23
_atom_site_aniso_U_13
_atom_site_aniso_U_12
C1 0.025(2) 0.031(2) 0.0156(19) 0.0005(16) -0.0036(16) -0.0058(17)
C2 0.028(2) 0.022(2) 0.021(2) 0.0016(16) 0.0039(17) -0.0015(16)
C3 0.029(2) 0.0194(19) 0.027(2) -0.0007(16) 0.0040(18) -0.0015(16)
C4 0.030(2) 0.021(2) 0.028(2) -0.0080(17) 0.0068(19) 0.0021(16)
C5 0.025(2) 0.022(2) 0.0184(19) -0.0028(15) 0.0045(16) 0.0018(16)
C6 0.0204(19) 0.025(2) 0.0154(18) 0.0002(15) 0.0029(15) -0.0015(16)
C7 0.025(2) 0.029(2) 0.023(2) -0.0006(17) 0.0067(17) -0.0022(17)
C8 0.026(2) 0.030(2) 0.028(2) -0.0014(18) 0.0074(18) -0.0057(18)
C9 0.029(2) 0.023(2) 0.033(2) -0.0038(18) 0.0021(19) -0.0067(18)
C10 0.028(2) 0.025(2) 0.026(2) -0.0063(17) 0.0031(18) -0.0003(17)
C11 0.0214(19) 0.0134(17) 0.021(2) 0.0007(14) 0.0081(16) -0.0013(14)
C12 0.026(2) 0.026(2) 0.022(2) 0.0025(16) 0.0044(17) -0.0001(17)
C13 0.033(2) 0.025(2) 0.029(2) 0.0053(17) 0.0072(19) -0.0009(18)
C14 0.028(2) 0.026(2) 0.041(3) -0.0030(19) 0.012(2) -0.0044(18)
C15 0.024(2) 0.034(2) 0.034(3) -0.004(2) 0.0023(19) -0.0031(18)
C16 0.024(2) 0.032(2) 0.022(2) 0.0009(17) 0.0026(17) -0.0030(17)
C17 0.036(3) 0.037(3) 0.056(4) 0.005(2) 0.008(3) -0.011(2)
C18 0.0220(19) 0.025(2) 0.0162(19) 0.0005(15) -0.0001(15) -0.0054(15)
C19 0.031(2) 0.023(2) 0.021(2) 0.0008(16) 0.0030(17) -0.0008(17)
C20 0.042(3) 0.034(2) 0.019(2) -0.0015(18) 0.0025(19) -0.006(2)
C21 0.036(3) 0.031(2) 0.025(2) 0.0077(19) -0.0067(19) -0.0077(19)
C22 0.029(2) 0.023(2) 0.034(2) 0.0035(18) -0.0055(19) -0.0002(17)
C23 0.026(2) 0.023(2) 0.022(2) -0.0038(16) 0.0010(17) -0.0023(16)
C24 0.022(2) 0.028(2) 0.0180(19) -0.0017(16) 0.0043(16) -0.0044(16)
C25 0.038(3) 0.025(2) 0.024(2) -0.0015(18) 0.001(2) -0.0035(19)
C26 0.048(3) 0.030(2) 0.031(3) -0.008(2) 0.001(2) -0.007(2)
C27 0.035(3) 0.050(3) 0.030(3) -0.011(2) 0.003(2) -0.012(2)
C28 0.028(2) 0.055(3) 0.029(3) -0.001(2) -0.005(2) 0.000(2)
C29 0.029(2) 0.032(2) 0.028(2) -0.0018(18) 0.0019(19) 0.0008(18)
C30 0.021(2) 0.035(2) 0.016(2) 0.0033(17) 0.0041(16) -0.0025(17)
C31 0.027(2) 0.028(2) 0.022(2) 0.0017(17) 0.0082(17) -0.0024(17)
C32 0.046(3) 0.093(5) 0.021(2) 0.002(3) 0.006(2) -0.039(3)
C33 0.057(4) 0.112(6) 0.020(3) 0.001(3) 0.010(3) -0.045(4)
C34 0.030(3) 0.050(3) 0.031(3) 0.003(2) 0.005(2) -0.014(2)
C35 0.034(3) 0.039(3) 0.025(2) -0.0020(19) -0.0002(19) -0.007(2)
C36 0.033(3) 0.039(3) 0.020(2) 0.0010(19) 0.0060(19) -0.006(2)
C37 0.035(2) 0.026(2) 0.020(2) -0.0015(17) 0.0105(18) -0.0051(18)
C38 0.038(3) 0.038(3) 0.026(2) 0.000(2) 0.004(2) -0.010(2)
C39 0.055(3) 0.050(3) 0.025(2) -0.005(2) 0.006(2) -0.022(3)
C40 0.069(4) 0.035(3) 0.038(3) -0.013(2) 0.030(3) -0.019(3)
C41 0.054(3) 0.027(2) 0.044(3) -0.002(2) 0.026(3) 0.000(2)
C42 0.035(3) 0.037(3) 0.030(3) -0.003(2) 0.014(2) 0.000(2)
N1 0.0235(18) 0.0175(16) 0.0188(17) 0.0025(13) 0.0051(14) -0.0040(13)
N2 0.0275(19) 0.0234(18) 0.0264(19) -0.0035(15) 0.0070(15) -0.0014(15)
O1 0.047(2) 0.0316(17) 0.0359(19) -0.0097(15) 0.0259(17) -0.0096(15)
P1 0.0217(5) 0.0182(5) 0.0155(5) -0.0009(4) 0.0046(4) -0.0001(4)
P2 0.0238(5) 0.0260(5) 0.0177(5) 0.0009(4) 0.0035(4) -0.0016(4)
Pt1 0.02008(12) 0.01728(12) 0.01641(12) -0.00036(7) 0.00452(7) -0.00168(7)

loop_
_atom_type_symbol
_atom_type_description
_atom_type_scat_dispersion_real
_atom_type_scat_dispersion_imag
_atom_type_scat_source
C C 0.0181 0.0091 'International Tables Vol C Tables 4.2.6.8 and 6.1.1.4'
H H 0.0000 0.0000 'International Tables Vol C Tables 4.2.6.8 and 6.1.1.4'
N N 0.0311 0.0180 'International Tables Vol C Tables 4.2.6.8 and 6.1.1.4'
O O 0.0492 0.0322 'International Tables Vol C Tables 4.2.6.8 and 6.1.1.4'
P P 0.2955 0.4335 'International Tables Vol C Tables 4.2.6.8 and 6.1.1.4'
Pt Pt -4.5932 6.9264 'International Tables Vol C Tables 4.2.6.8 and 6.1.1.4'

loop_
_geom_angle_atom_site_label_1
_geom_angle_atom_site_label_2
_geom_angle_atom_site_label_3
_geom_angle
C2 C1 C5 117.9(4)
C2 C1 Pt1 128.5(4)
C5 C1 Pt1 113.5(3)
C1 C2 C3 120.4(4)
C1 C2 H2 119.8
C3 C2 H2 119.8
C4 C3 C2 119.9(4)
C4 C3 H3 120.0
C2 C3 H3 120.0
N2 C4 C3 120.6(4)
N2 C4 H4 119.7
C3 C4 H4 119.7
N2 C5 C1 120.9(4)
N2 C5 C6 121.1(4)
C1 C5 C6 118.0(4)
N1 C6 C7 120.1(4)
N1 C6 C5 112.8(4)
C7 C6 C5 127.1(4)
C8 C7 C6 120.0(4)
C8 C7 H7 120.0
C6 C7 H7 120.0
C9 C8 C7 119.3(4)
C9 C8 H8 120.3
C7 C8 H8 120.3
C8 C9 C10 118.5(4)
C8 C9 H9 120.8
C10 C9 H9 120.8
N1 C10 C9 123.9(4)
N1 C10 H10 118.0
C9 C10 H10 118.0
C16 C11 C12 115.4(4)
C16 C11 Pt1 121.1(3)
C12 C11 Pt1 123.2(3)
C13 C12 C11 122.0(4)
C13 C12 H12 119.0
C11 C12 H12 119.0
C12 C13 C14 121.9(4)
C12 C13 H13 119.1
C14 C13 H13 119.1
C13 C14 C15 117.1(4)
C13 C14 C17 122.3(5)
C15 C14 C17 120.6(5)
C14 C15 C16 121.1(5)
C14 C15 H15 119.5
C16 C15 H15 119.5
C15 C16 C11 122.6(4)
C15 C16 H16 118.7
C11 C16 H16 118.7
C14 C17 H17A 109.5
C14 C17 H17B 109.5
H17A C17 H17B 109.5
C14 C17 H17C 109.5
H17A C17 H17C 109.5
H17B C17 H17C 109.5
C23 C18 C19 118.2(4)
C23 C18 P1 124.2(3)
C19 C18 P1 117.6(3)
C20 C19 C18 120.8(4)
C20 C19 H19 119.6
C18 C19 H19 119.6
C19 C20 C21 120.0(4)
C19 C20 H20 120.0
C21 C20 H20 120.0
C22 C21 C20 119.7(4)
C22 C21 H21 120.1
C20 C21 H21 120.1
C21 C22 C23 120.3(4)
C21 C22 H22 119.9
C23 C22 H22 119.9
C22 C23 C18 121.0(4)
C22 C23 H23 119.5
C18 C23 H23 119.5
C29 C24 C25 118.8(4)
C29 C24 P1 116.5(3)
C25 C24 P1 124.6(4)
C26 C25 C24 120.2(5)
C26 C25 H25 119.9
C24 C25 H25 119.9
C27 C26 C25 120.4(5)
C27 C26 H26 119.8
C25 C26 H26 119.8
C28 C27 C26 119.9(5)
C28 C27 H27 120.1
C26 C27 H27 120.1
C27 C28 C29 120.1(5)
C27 C28 H28 119.9
C29 C28 H28 119.9
C24 C29 C28 120.5(5)
C24 C29 H29 119.7
C28 C29 H29 119.7
P1 C30 P2 112.0(2)
P1 C30 H30A 109.2
P2 C30 H30A 109.2
P1 C30 H30B 109.2
P2 C30 H30B 109.2
H30A C30 H30B 107.9
C36 C31 C32 116.9(4)
C36 C31 P2 124.7(3)
C32 C31 P2 118.3(4)
C33 C32 C31 121.0(5)
C33 C32 H32 119.5
C31 C32 H32 119.5
C34 C33 C32 121.4(5)
C34 C33 H33 119.3
C32 C33 H33 119.3
C35 C34 C33 118.4(5)
C35 C34 H34 120.8
C33 C34 H34 120.8
C34 C35 C36 120.6(5)
C34 C35 H35 119.7
C36 C35 H35 119.7
C35 C36 C31 121.7(4)
C35 C36 H36 119.1
C31 C36 H36 119.1
C42 C37 C38 119.6(5)
C42 C37 P2 123.1(4)
C38 C37 P2 117.2(4)
C37 C38 C39 120.4(5)
C37 C38 H38 119.8
C39 C38 H38 119.8
C40 C39 C38 119.6(5)
C40 C39 H39 120.2
C38 C39 H39 120.2
C39 C40 C41 120.3(5)
C39 C40 H40 119.8
C41 C40 H40 119.8
C40 C41 C42 119.9(6)
C40 C41 H41 120.1
C42 C41 H41 120.1
C37 C42 C41 120.1(5)
C37 C42 H42 119.9
C41 C42 H42 119.9
C10 N1 C6 118.2(4)
C10 N1 Pt1 126.8(3)
C6 N1 Pt1 114.9(3)
O1 N2 C4 117.8(4)
O1 N2 C5 122.3(4)
C4 N2 C5 119.9(4)
C30 P1 C24 103.1(2)
C30 P1 C18 102.37(19)
C24 P1 C18 107.84(19)
C30 P1 Pt1 118.58(15)
C24 P1 Pt1 113.51(15)
C18 P1 Pt1 110.38(14)
C31 P2 C37 100.0(2)
C31 P2 C30 101.2(2)
C37 P2 C30 101.4(2)
C11 Pt1 C1 90.03(17)
C11 Pt1 N1 169.59(15)
C1 Pt1 N1 79.71(16)
C11 Pt1 P1 90.85(12)
C1 Pt1 P1 173.77(12)
N1 Pt1 P1 99.16(10)

loop_
_geom_bond_atom_site_label_1
_geom_bond_atom_site_label_2
_geom_bond_distance
C1 C2 1.382(6)
C1 C5 1.411(6)
C1 Pt1 2.036(5)
C2 C3 1.391(6)
C2 H2 0.9300
C3 C4 1.375(6)
C3 H3 0.9300
C4 N2 1.365(6)
C4 H4 0.9300
C5 N2 1.369(5)
C5 C6 1.472(6)
C6 N1 1.376(5)
C6 C7 1.396(6)
C7 C8 1.386(6)
C7 H7 0.9300
C8 C9 1.374(7)
C8 H8 0.9300
C9 C10 1.375(6)
C9 H9 0.9300
C10 N1 1.339(6)
C10 H10 0.9300
C11 C16 1.404(6)
C11 C12 1.412(6)
C11 Pt1 2.001(4)
C12 C13 1.388(6)
C12 H12 0.9300
C13 C14 1.393(7)
C13 H13 0.9300
C14 C15 1.394(7)
C14 C17 1.501(6)
C15 C16 1.396(6)
C15 H15 0.9300
C16 H16 0.9300
C17 H17A 0.9600
C17 H17B 0.9600
C17 H17C 0.9600
C18 C23 1.392(6)
C18 C19 1.401(6)
C18 P1 1.831(4)
C19 C20 1.388(6)
C19 H19 0.9300
C20 C21 1.389(7)
C20 H20 0.9300
C21 C22 1.382(7)
C21 H21 0.9300
C22 C23 1.386(6)
C22 H22 0.9300
C23 H23 0.9300
C24 C29 1.387(6)
C24 C25 1.396(6)
C24 P1 1.829(4)
C25 C26 1.390(7)
C25 H25 0.9300
C26 C27 1.383(8)
C26 H26 0.9300
C27 C28 1.372(8)
C27 H27 0.9300
C28 C29 1.399(7)
C28 H28 0.9300
C29 H29 0.9300
C30 P1 1.828(4)
C30 P2 1.862(4)
C30 H30A 0.9700
C30 H30B 0.9700
C31 C36 1.385(7)
C31 C32 1.386(7)
C31 P2 1.838(5)
C32 C33 1.379(8)
C32 H32 0.9300
C33 C34 1.373(8)
C33 H33 0.9300
C34 C35 1.366(7)
C34 H34 0.9300
C35 C36 1.384(7)
C35 H35 0.9300
C36 H36 0.9300
C37 C42 1.379(7)
C37 C38 1.385(7)
C37 P2 1.850(5)
C38 C39 1.392(7)
C38 H38 0.9300
C39 C40 1.375(9)
C39 H39 0.9300
C40 C41 1.384(9)
C40 H40 0.9300
C41 C42 1.392(7)
C41 H41 0.9300
C42 H42 0.9300
N1 Pt1 2.125(4)
N2 O1 1.302(5)
P1 Pt1 2.3089(10)

loop_
_geom_torsion_atom_site_label_1
_geom_torsion_atom_site_label_2
_geom_torsion_atom_site_label_3
_geom_torsion_atom_site_label_4
_geom_torsion
C5 C1 C2 C3 1.5(7)
Pt1 C1 C2 C3 -173.6(3)
C1 C2 C3 C4 3.1(7)
C2 C3 C4 N2 -3.6(7)
C2 C1 C5 N2 -5.9(6)
Pt1 C1 C5 N2 170.0(3)
C2 C1 C5 C6 174.0(4)
Pt1 C1 C5 C6 -10.2(5)
N2 C5 C6 N1 -176.9(4)
C1 C5 C6 N1 3.3(6)
N2 C5 C6 C7 5.8(7)
C1 C5 C6 C7 -174.1(4)
N1 C6 C7 C8 0.5(7)
C5 C6 C7 C8 177.7(4)
C6 C7 C8 C9 -0.3(7)
C7 C8 C9 C10 -0.6(7)
C8 C9 C10 N1 1.3(8)
C16 C11 C12 C13 -0.5(6)
Pt1 C11 C12 C13 173.3(3)
C11 C12 C13 C14 0.8(7)
C12 C13 C14 C15 -0.8(7)
C12 C13 C14 C17 178.1(5)
C13 C14 C15 C16 0.6(7)
C17 C14 C15 C16 -178.3(5)
C14 C15 C16 C11 -0.4(7)
C12 C11 C16 C15 0.4(6)
Pt1 C11 C16 C15 -173.6(4)
C23 C18 C19 C20 -1.0(6)
P1 C18 C19 C20 -179.3(4)
C18 C19 C20 C21 -0.7(7)
C19 C20 C21 C22 1.5(7)
C20 C21 C22 C23 -0.5(7)
C21 C22 C23 C18 -1.3(7)
C19 C18 C23 C22 2.0(6)
P1 C18 C23 C22 -179.9(3)
C29 C24 C25 C26 -0.1(7)
P1 C24 C25 C26 -178.2(4)
C24 C25 C26 C27 0.4(8)
C25 C26 C27 C28 -0.2(8)
C26 C27 C28 C29 -0.2(8)
C25 C24 C29 C28 -0.2(7)
P1 C24 C29 C28 178.0(4)
C27 C28 C29 C24 0.4(8)
C36 C31 C32 C33 -0.6(10)
P2 C31 C32 C33 175.0(6)
C31 C32 C33 C34 -0.3(13)
C32 C33 C34 C35 0.8(12)
C33 C34 C35 C36 -0.5(9)
C34 C35 C36 C31 -0.4(8)
C32 C31 C36 C35 0.9(8)
P2 C31 C36 C35 -174.4(4)
C42 C37 C38 C39 0.2(7)
P2 C37 C38 C39 177.5(4)
C37 C38 C39 C40 0.3(8)
C38 C39 C40 C41 -0.4(8)
C39 C40 C41 C42 0.0(8)
C38 C37 C42 C41 -0.6(7)
P2 C37 C42 C41 -177.7(4)
C40 C41 C42 C37 0.5(8)
C9 C10 N1 C6 -1.0(7)
C9 C10 N1 Pt1 176.2(4)
C7 C6 N1 C10 0.1(6)
C5 C6 N1 C10 -177.4(4)
C7 C6 N1 Pt1 -177.4(3)
C5 C6 N1 Pt1 5.0(4)
C3 C4 N2 O1 178.8(4)
C3 C4 N2 C5 -0.8(7)
C1 C5 N2 O1 -174.0(4)
C6 C5 N2 O1 6.2(7)
C1 C5 N2 C4 5.6(7)
C6 C5 N2 C4 -174.3(4)
P2 C30 P1 C24 55.9(3)
P2 C30 P1 C18 167.8(2)
P2 C30 P1 Pt1 -70.5(3)
C29 C24 P1 C30 -103.9(4)
C25 C24 P1 C30 74.2(4)
C29 C24 P1 C18 148.3(3)
C25 C24 P1 C18 -33.6(4)
C29 C24 P1 Pt1 25.7(4)
C25 C24 P1 Pt1 -156.2(4)
C23 C18 P1 C30 -46.0(4)
C19 C18 P1 C30 132.0(3)
C23 C18 P1 C24 62.3(4)
C19 C18 P1 C24 -119.6(3)
C23 C18 P1 Pt1 -173.2(3)
C19 C18 P1 Pt1 4.9(4)
C36 C31 P2 C37 -133.3(4)
C32 C31 P2 C37 51.5(5)
C36 C31 P2 C30 -29.5(5)
C32 C31 P2 C30 155.3(5)
C42 C37 P2 C31 51.5(4)
C38 C37 P2 C31 -125.7(4)
C42 C37 P2 C30 -52.2(4)
C38 C37 P2 C30 130.6(4)
P1 C30 P2 C31 157.7(2)
P1 C30 P2 C37 -99.6(3)
